data_1568087
loop_
_publ_author_name
'Johnson, Alice'
'Olelewe, Chibuzor'
'Kim, Jong Hyun'
'Northcote-Smith, Joshua'
'Mertens, R. Tyler'
'Passeri, Ginevra'
'Singh, Kuldip'
'Awuah, Samuel G.'
'Suntharalingam, Kogularamanan'

_publ_section_title
;
 The anti-breast cancer stem cell properties of gold(i)-non-steroidal
 anti-inflammatory drug complexes.
;
_journal_issue 3
_journal_name_full 'Chemical science'
_journal_page_first 557
_journal_page_last 565
_journal_paper_doi 10.1039/d2sc04707a
_journal_volume 14
_journal_year 2023
_chemical_formula_moiety 'C33 H29 Au N O2 P'
_chemical_formula_sum 'C33 H29 Au N O2 P'
_chemical_formula_weight 699.51
_space_group_crystal_system triclinic
_space_group_IT_number 2
_space_group_name_Hall '-P 1'
_space_group_name_H-M_alt 'P -1'
_atom_sites_solution_hydrogens geom
_audit_creation_method SHELXL-2018/3
_audit_update_record
;
2022-05-30 deposited with the CCDC.	2022-12-12 downloaded from the CCDC.
;
_cell_angle_alpha 80.834(3)
_cell_angle_beta 74.403(4)
_cell_angle_gamma 89.873(4)
_cell_formula_units_Z 2
_cell_length_a 8.6860(18)
_cell_length_b 10.558(2)
_cell_length_c 15.503(3)
_cell_measurement_reflns_used 915
_cell_measurement_temperature 150(2)
_cell_measurement_theta_max 28.320
_cell_measurement_theta_min 2.437
_cell_volume 1350.7(5)
_computing_cell_refinement 'Bruker SMART'
_computing_data_collection 'Bruker SMART'
_computing_data_reduction 'Bruker SHELXTL'
_computing_molecular_graphics 'Bruker SHELXTL'
_computing_publication_material 'Bruker SHELXTL'
_computing_structure_refinement 'SHELXL-2018/3 (Sheldrick, 2018)'
_computing_structure_solution 'Bruker SHELXTL'
_diffrn_ambient_temperature 150(2)
_diffrn_measured_fraction_theta_full 0.989
_diffrn_measured_fraction_theta_max 0.986
_diffrn_measurement_device_type 'Bruker Apex 2000 CCD area detector'
_diffrn_measurement_method 'phi and omega scans'
_diffrn_radiation_type MoK\a
_diffrn_radiation_wavelength 0.71073
_diffrn_reflns_av_R_equivalents 0.0517
_diffrn_reflns_av_unetI/netI 0.0773
_diffrn_reflns_Laue_measured_fraction_full 0.989
_diffrn_reflns_Laue_measured_fraction_max 0.986
_diffrn_reflns_limit_h_max 10
_diffrn_reflns_limit_h_min -10
_diffrn_reflns_limit_k_max 13
_diffrn_reflns_limit_k_min -12
_diffrn_reflns_limit_l_max 19
_diffrn_reflns_limit_l_min -19
_diffrn_reflns_number 10565
_diffrn_reflns_point_group_measured_fraction_full 0.989
_diffrn_reflns_point_group_measured_fraction_max 0.986
_diffrn_reflns_theta_full 25.242
_diffrn_reflns_theta_max 25.996
_diffrn_reflns_theta_min 1.956
_exptl_absorpt_coefficient_mu 5.537
_exptl_absorpt_correction_T_max 0.831
_exptl_absorpt_correction_T_min 0.537
_exptl_absorpt_correction_type empirical
_exptl_absorpt_process_details
;
absoprtion correction based on 6823 reflections(SADABS);Rint 0.1369 before
correction and 0.0417 after.
;
_exptl_crystal_colour 'pale yellow'
_exptl_crystal_density_diffrn 1.720
_exptl_crystal_description block
_exptl_crystal_F_000 688
_exptl_crystal_size_max 0.22
_exptl_crystal_size_mid 0.17
_exptl_crystal_size_min 0.10
_refine_diff_density_max 2.107
_refine_diff_density_min -1.322
_refine_diff_density_rms 0.173
_refine_ls_extinction_method none
_refine_ls_goodness_of_fit_ref 0.967
_refine_ls_hydrogen_treatment constr
_refine_ls_matrix_type full
_refine_ls_number_parameters 345
_refine_ls_number_reflns 5230
_refine_ls_number_restraints 0
_refine_ls_restrained_S_all 0.967
_refine_ls_R_factor_all 0.0459
_refine_ls_R_factor_gt 0.0385
_refine_ls_shift/su_max 0.001
_refine_ls_shift/su_mean 0.000
_refine_ls_structure_factor_coef Fsqd
_refine_ls_weighting_details 'w=1/[\s^2^(Fo^2^)+(0.0300P)^2^] where P=(Fo^2^+2Fc^2^)/3'
_refine_ls_weighting_scheme calc
_refine_ls_wR_factor_gt 0.0770
_refine_ls_wR_factor_ref 0.0790
_reflns_Friedel_coverage 0.000
_reflns_number_gt 4547
_reflns_number_total 5230
_reflns_threshold_expression 'I > 2\s(I)'
_cod_data_source_file d2sc04707a2.cif
_cod_data_source_block 21003
_cod_depositor_comments 'Adding full bibliography for 1568086--1568093.cif.'
_cod_database_code 1568087
_shelx_shelxl_version_number 2018/3
_shelx_space_group_comment
; 
The symmetry employed for this shelxl refinement is uniquely defined 
by the following loop, which should always be used as a source of 
symmetry information in preference to the above space-group names. 
They are only intended as comments. 
;

loop_
_space_group_symop_operation_xyz
'x, y, z'
'-x, -y, -z'

loop_
_atom_site_label
_atom_site_type_symbol
_atom_site_fract_x
_atom_site_fract_y
_atom_site_fract_z
_atom_site_U_iso_or_equiv
_atom_site_adp_type
_atom_site_occupancy
_atom_site_site_symmetry_order
_atom_site_calc_flag
_atom_site_refinement_flags_posn
_atom_site_refinement_flags_adp
_atom_site_refinement_flags_occupancy
_atom_site_disorder_assembly
_atom_site_disorder_group
Au1 Au 0.27862(3) 0.98367(2) 0.17086(2) 0.01846(8) Uani 1 1 d . . . . .
O1 O 0.1830(5) 1.1579(4) 0.1872(3) 0.0248(10) Uani 1 1 d . . . . .
O2 O -0.0192(5) 1.0581(4) 0.2982(3) 0.0276(10) Uani 1 1 d . . . . .
P1 P 0.39132(17) 0.80016(13) 0.14519(10) 0.0158(3) Uani 1 1 d . . . . .
N1 N -0.2378(6) 1.2041(5) 0.3877(3) 0.0275(12) Uani 1 1 d . . . . .
H1 H -0.185774 1.133247 0.394637 0.033 Uiso 1 1 calc R U . . .
C1 C 0.0470(7) 1.1561(5) 0.2476(4) 0.0196(13) Uani 1 1 d . . . . .
C2 C -0.0257(7) 1.2837(5) 0.2506(4) 0.0200(13) Uani 1 1 d . . . . .
C3 C -0.1667(7) 1.3029(5) 0.3201(4) 0.0188(13) Uani 1 1 d . . . . .
C4 C -0.2308(7) 1.4246(5) 0.3155(4) 0.0210(13) Uani 1 1 d . . . . .
H4 H -0.323679 1.439368 0.361127 0.025 Uiso 1 1 calc R U . . .
C5 C -0.1626(7) 1.5229(5) 0.2467(4) 0.0231(13) Uani 1 1 d . . . . .
H5 H -0.210114 1.604074 0.245025 0.028 Uiso 1 1 calc R U . . .
C6 C -0.0255(7) 1.5064(5) 0.1796(4) 0.0251(14) Uani 1 1 d . . . . .
H6 H 0.022232 1.575156 0.132435 0.030 Uiso 1 1 calc R U . . .
C7 C 0.0391(7) 1.3872(5) 0.1833(4) 0.0231(13) Uani 1 1 d . . . . .
H7 H 0.132903 1.375199 0.137373 0.028 Uiso 1 1 calc R U . . .
C8 C -0.3940(7) 1.2119(5) 0.4476(4) 0.0219(13) Uani 1 1 d . . . . .
C9 C -0.5252(8) 1.1511(5) 0.4341(4) 0.0246(14) Uani 1 1 d . . . . .
C10 C -0.6774(7) 1.1603(6) 0.4946(4) 0.0280(15) Uani 1 1 d . . . . .
C11 C -0.6906(8) 1.2300(6) 0.5648(4) 0.0294(15) Uani 1 1 d . . . . .
H11 H -0.792663 1.236301 0.605734 0.035 Uiso 1 1 calc R U . . .
C12 C -0.5592(8) 1.2901(6) 0.5764(4) 0.0288(15) Uani 1 1 d . . . . .
H12 H -0.571257 1.338477 0.624334 0.035 Uiso 1 1 calc R U . . .
C13 C -0.4093(7) 1.2804(6) 0.5183(4) 0.0255(14) Uani 1 1 d . . . . .
H13 H -0.317843 1.320357 0.526822 0.031 Uiso 1 1 calc R U . . .
C14 C -0.5095(9) 1.0770(6) 0.3572(4) 0.0366(17) Uani 1 1 d . . . . .
H14A H -0.400842 1.090730 0.316560 0.055 Uiso 1 1 calc R U . . .
H14B H -0.586796 1.106709 0.323389 0.055 Uiso 1 1 calc R U . . .
H14C H -0.530534 0.985334 0.381588 0.055 Uiso 1 1 calc R U . . .
C15 C -0.8246(8) 1.0994(7) 0.4827(5) 0.0405(18) Uani 1 1 d . . . . .
H15A H -0.916484 1.109533 0.533647 0.061 Uiso 1 1 calc R U . . .
H15B H -0.808979 1.007841 0.480769 0.061 Uiso 1 1 calc R U . . .
H15C H -0.844566 1.141131 0.425744 0.061 Uiso 1 1 calc R U . . .
C16 C 0.6072(7) 0.8128(5) 0.1244(4) 0.0167(12) Uani 1 1 d . . . . .
C17 C 0.7110(7) 0.7908(5) 0.0434(4) 0.0187(12) Uani 1 1 d . . . . .
H17 H 0.671207 0.760532 -0.001281 0.022 Uiso 1 1 calc R U . . .
C18 C 0.8751(7) 0.8140(6) 0.0288(4) 0.0276(15) Uani 1 1 d . . . . .
H18 H 0.947054 0.798869 -0.026326 0.033 Uiso 1 1 calc R U . . .
C19 C 0.9338(7) 0.8583(6) 0.0925(4) 0.0287(15) Uani 1 1 d . . . . .
H19 H 1.045514 0.875290 0.080961 0.034 Uiso 1 1 calc R U . . .
C20 C 0.8291(7) 0.8783(5) 0.1744(4) 0.0249(14) Uani 1 1 d . . . . .
H20 H 0.869264 0.906836 0.219630 0.030 Uiso 1 1 calc R U . . .
C21 C 0.6663(7) 0.8562(5) 0.1893(4) 0.0204(13) Uani 1 1 d . . . . .
H21 H 0.594474 0.871012 0.244549 0.025 Uiso 1 1 calc R U . . .
C22 C 0.3591(6) 0.7478(5) 0.0453(4) 0.0156(12) Uani 1 1 d . . . . .
C23 C 0.3450(7) 0.6184(5) 0.0380(4) 0.0209(13) Uani 1 1 d . . . . .
H23 H 0.351448 0.553874 0.087039 0.025 Uiso 1 1 calc R U . . .
C24 C 0.3221(7) 0.5839(6) -0.0393(4) 0.0257(14) Uani 1 1 d . . . . .
H24 H 0.311552 0.495703 -0.043359 0.031 Uiso 1 1 calc R U . . .
C25 C 0.3144(7) 0.6771(6) -0.1114(4) 0.0256(14) Uani 1 1 d . . . . .
H25 H 0.299330 0.652714 -0.165105 0.031 Uiso 1 1 calc R U . . .
C26 C 0.3283(8) 0.8047(6) -0.1055(4) 0.0274(15) Uani 1 1 d . . . . .
H26 H 0.323819 0.868578 -0.155300 0.033 Uiso 1 1 calc R U . . .
C27 C 0.3489(7) 0.8401(5) -0.0275(4) 0.0236(14) Uani 1 1 d . . . . .
H27 H 0.356217 0.928587 -0.023299 0.028 Uiso 1 1 calc R U . . .
C28 C 0.3187(6) 0.6701(5) 0.2390(4) 0.0164(12) Uani 1 1 d . . . . .
C29 C 0.1696(7) 0.6781(6) 0.2995(4) 0.0228(13) Uani 1 1 d . . . . .
H29 H 0.110533 0.753273 0.293646 0.027 Uiso 1 1 calc R U . . .
C30 C 0.1077(8) 0.5755(6) 0.3684(4) 0.0309(15) Uani 1 1 d . . . . .
H30 H 0.006197 0.580709 0.410110 0.037 Uiso 1 1 calc R U . . .
C31 C 0.1922(8) 0.4673(6) 0.3763(4) 0.0324(16) Uani 1 1 d . . . . .
H31 H 0.147781 0.396580 0.422553 0.039 Uiso 1 1 calc R U . . .
C32 C 0.3431(8) 0.4594(6) 0.3173(4) 0.0327(16) Uani 1 1 d . . . . .
H32 H 0.402154 0.384325 0.324096 0.039 Uiso 1 1 calc R U . . .
C33 C 0.4059(7) 0.5604(6) 0.2494(4) 0.0240(14) Uani 1 1 d . . . . .
H33 H 0.509168 0.555660 0.209387 0.029 Uiso 1 1 calc R U . . .

loop_
_atom_site_aniso_label
_atom_site_aniso_U_11
_atom_site_aniso_U_22
_atom_site_aniso_U_33
_atom_site_aniso_U_23
_atom_site_aniso_U_13
_atom_site_aniso_U_12
Au1 0.01795(13) 0.01708(12) 0.01982(13) -0.00557(9) -0.00278(9) 0.00468(8)
O1 0.026(2) 0.015(2) 0.029(2) -0.0040(18) 0.0011(19) 0.0086(17)
O2 0.030(3) 0.019(2) 0.027(2) -0.0031(19) 0.002(2) 0.0076(18)
P1 0.0157(8) 0.0154(7) 0.0154(8) -0.0030(6) -0.0027(6) 0.0017(6)
N1 0.028(3) 0.020(3) 0.025(3) 0.002(2) 0.004(2) 0.010(2)
C1 0.020(3) 0.020(3) 0.020(3) -0.008(3) -0.005(3) 0.003(2)
C2 0.018(3) 0.023(3) 0.019(3) -0.006(3) -0.002(2) 0.000(2)
C3 0.016(3) 0.021(3) 0.018(3) -0.005(2) -0.002(2) 0.000(2)
C4 0.015(3) 0.025(3) 0.022(3) -0.007(3) -0.001(3) 0.000(2)
C5 0.022(3) 0.013(3) 0.033(4) -0.002(3) -0.006(3) 0.005(2)
C6 0.024(3) 0.017(3) 0.029(4) 0.000(3) -0.001(3) 0.000(2)
C7 0.015(3) 0.026(3) 0.028(3) -0.009(3) -0.002(3) 0.000(2)
C8 0.026(3) 0.016(3) 0.020(3) 0.001(2) -0.001(3) 0.003(2)
C9 0.042(4) 0.014(3) 0.015(3) 0.000(2) -0.006(3) 0.003(3)
C10 0.026(4) 0.025(3) 0.029(4) 0.006(3) -0.007(3) 0.001(3)
C11 0.027(4) 0.031(4) 0.024(4) 0.002(3) 0.000(3) 0.013(3)
C12 0.033(4) 0.031(4) 0.020(3) -0.010(3) -0.002(3) 0.008(3)
C13 0.026(3) 0.023(3) 0.030(4) -0.004(3) -0.013(3) 0.003(3)
C14 0.065(5) 0.026(4) 0.018(3) -0.004(3) -0.010(3) 0.000(3)
C15 0.032(4) 0.042(4) 0.046(5) 0.009(4) -0.018(3) -0.003(3)
C16 0.019(3) 0.010(3) 0.019(3) 0.001(2) -0.004(2) 0.001(2)
C17 0.021(3) 0.018(3) 0.017(3) -0.003(2) -0.006(2) 0.005(2)
C18 0.017(3) 0.032(4) 0.027(4) -0.005(3) 0.003(3) 0.007(3)
C19 0.020(3) 0.024(3) 0.043(4) 0.002(3) -0.013(3) 0.000(3)
C20 0.033(4) 0.015(3) 0.033(4) -0.003(3) -0.018(3) 0.003(3)
C21 0.021(3) 0.018(3) 0.021(3) -0.001(2) -0.005(3) 0.001(2)
C22 0.012(3) 0.019(3) 0.013(3) -0.001(2) 0.001(2) 0.001(2)
C23 0.030(3) 0.014(3) 0.018(3) 0.001(2) -0.007(3) 0.003(2)
C24 0.029(4) 0.021(3) 0.032(4) -0.012(3) -0.011(3) 0.001(3)
C25 0.028(4) 0.032(4) 0.021(3) -0.010(3) -0.011(3) 0.007(3)
C26 0.041(4) 0.027(3) 0.012(3) 0.002(3) -0.005(3) 0.008(3)
C27 0.025(3) 0.015(3) 0.029(4) -0.005(3) -0.003(3) 0.000(2)
C28 0.016(3) 0.020(3) 0.014(3) -0.001(2) -0.005(2) -0.002(2)
C29 0.020(3) 0.027(3) 0.022(3) -0.004(3) -0.007(3) 0.003(3)
C30 0.025(4) 0.042(4) 0.019(3) -0.001(3) 0.003(3) -0.005(3)
C31 0.037(4) 0.036(4) 0.021(4) 0.013(3) -0.011(3) -0.014(3)
C32 0.040(4) 0.026(4) 0.034(4) 0.002(3) -0.017(3) 0.003(3)
C33 0.018(3) 0.028(3) 0.027(4) -0.004(3) -0.008(3) 0.003(3)

loop_
_atom_type_symbol
_atom_type_description
_atom_type_scat_dispersion_real
_atom_type_scat_dispersion_imag
_atom_type_scat_source
C C 0.0033 0.0016 'International Tables Vol C Tables 4.2.6.8 and 6.1.1.4'
H H 0.0000 0.0000 'International Tables Vol C Tables 4.2.6.8 and 6.1.1.4'
Au Au -2.0133 8.8022 'International Tables Vol C Tables 4.2.6.8 and 6.1.1.4'
N N 0.0061 0.0033 'International Tables Vol C Tables 4.2.6.8 and 6.1.1.4'
O O 0.0106 0.0060 'International Tables Vol C Tables 4.2.6.8 and 6.1.1.4'
P P 0.1023 0.0942 'International Tables Vol C Tables 4.2.6.8 and 6.1.1.4'

loop_
_geom_angle_atom_site_label_1
_geom_angle_atom_site_label_2
_geom_angle_atom_site_label_3
_geom_angle
_geom_angle_site_symmetry_1
_geom_angle_site_symmetry_3
_geom_angle_publ_flag
O1 Au1 P1 176.62(12) . . ?
C1 O1 Au1 116.2(3) . . ?
C28 P1 C22 106.9(2) . . ?
C28 P1 C16 106.8(2) . . ?
C22 P1 C16 105.2(2) . . ?
C28 P1 Au1 112.82(18) . . ?
C22 P1 Au1 112.68(18) . . ?
C16 P1 Au1 111.97(17) . . ?
C3 N1 C8 122.4(5) . . ?
C3 N1 H1 118.8 . . ?
C8 N1 H1 118.8 . . ?
O2 C1 O1 123.7(5) . . ?
O2 C1 C2 122.1(5) . . ?
O1 C1 C2 114.2(5) . . ?
C7 C2 C3 118.0(5) . . ?
C7 C2 C1 120.1(5) . . ?
C3 C2 C1 121.8(5) . . ?
N1 C3 C4 121.1(5) . . ?
N1 C3 C2 120.8(5) . . ?
C4 C3 C2 118.0(5) . . ?
C5 C4 C3 121.4(5) . . ?
C5 C4 H4 119.3 . . ?
C3 C4 H4 119.3 . . ?
C4 C5 C6 121.3(5) . . ?
C4 C5 H5 119.3 . . ?
C6 C5 H5 119.3 . . ?
C7 C6 C5 117.9(5) . . ?
C7 C6 H6 121.0 . . ?
C5 C6 H6 121.0 . . ?
C6 C7 C2 123.3(5) . . ?
C6 C7 H7 118.3 . . ?
C2 C7 H7 118.3 . . ?
C13 C8 C9 121.7(5) . . ?
C13 C8 N1 118.4(5) . . ?
C9 C8 N1 119.9(5) . . ?
C8 C9 C10 118.5(5) . . ?
C8 C9 C14 121.9(6) . . ?
C10 C9 C14 119.6(6) . . ?
C11 C10 C9 119.1(6) . . ?
C11 C10 C15 119.7(6) . . ?
C9 C10 C15 121.3(6) . . ?
C12 C11 C10 121.3(6) . . ?
C12 C11 H11 119.3 . . ?
C10 C11 H11 119.3 . . ?
C11 C12 C13 120.1(6) . . ?
C11 C12 H12 120.0 . . ?
C13 C12 H12 120.0 . . ?
C8 C13 C12 119.3(6) . . ?
C8 C13 H13 120.3 . . ?
C12 C13 H13 120.3 . . ?
C9 C14 H14A 109.5 . . ?
C9 C14 H14B 109.5 . . ?
H14A C14 H14B 109.5 . . ?
C9 C14 H14C 109.5 . . ?
H14A C14 H14C 109.5 . . ?
H14B C14 H14C 109.5 . . ?
C10 C15 H15A 109.5 . . ?
C10 C15 H15B 109.5 . . ?
H15A C15 H15B 109.5 . . ?
C10 C15 H15C 109.5 . . ?
H15A C15 H15C 109.5 . . ?
H15B C15 H15C 109.5 . . ?
C21 C16 C17 120.2(5) . . ?
C21 C16 P1 117.5(4) . . ?
C17 C16 P1 122.1(4) . . ?
C16 C17 C18 118.9(5) . . ?
C16 C17 H17 120.6 . . ?
C18 C17 H17 120.6 . . ?
C19 C18 C17 121.1(6) . . ?
C19 C18 H18 119.4 . . ?
C17 C18 H18 119.4 . . ?
C18 C19 C20 119.8(6) . . ?
C18 C19 H19 120.1 . . ?
C20 C19 H19 120.1 . . ?
C21 C20 C19 119.4(6) . . ?
C21 C20 H20 120.3 . . ?
C19 C20 H20 120.3 . . ?
C16 C21 C20 120.6(5) . . ?
C16 C21 H21 119.7 . . ?
C20 C21 H21 119.7 . . ?
C27 C22 C23 118.5(5) . . ?
C27 C22 P1 118.8(4) . . ?
C23 C22 P1 122.7(4) . . ?
C24 C23 C22 120.5(5) . . ?
C24 C23 H23 119.8 . . ?
C22 C23 H23 119.8 . . ?
C23 C24 C25 120.3(6) . . ?
C23 C24 H24 119.9 . . ?
C25 C24 H24 119.9 . . ?
C26 C25 C24 120.0(6) . . ?
C26 C25 H25 120.0 . . ?
C24 C25 H25 120.0 . . ?
C25 C26 C27 120.0(6) . . ?
C25 C26 H26 120.0 . . ?
C27 C26 H26 120.0 . . ?
C26 C27 C22 120.7(5) . . ?
C26 C27 H27 119.6 . . ?
C22 C27 H27 119.6 . . ?
C29 C28 C33 119.7(5) . . ?
C29 C28 P1 118.9(4) . . ?
C33 C28 P1 121.3(4) . . ?
C30 C29 C28 119.6(6) . . ?
C30 C29 H29 120.2 . . ?
C28 C29 H29 120.2 . . ?
C31 C30 C29 120.1(6) . . ?
C31 C30 H30 120.0 . . ?
C29 C30 H30 120.0 . . ?
C30 C31 C32 120.7(6) . . ?
C30 C31 H31 119.6 . . ?
C32 C31 H31 119.6 . . ?
C33 C32 C31 119.7(6) . . ?
C33 C32 H32 120.2 . . ?
C31 C32 H32 120.2 . . ?
C32 C33 C28 120.2(6) . . ?
C32 C33 H33 119.9 . . ?
C28 C33 H33 119.9 . . ?

loop_
_geom_bond_atom_site_label_1
_geom_bond_atom_site_label_2
_geom_bond_distance
_geom_bond_site_symmetry_2
_geom_bond_publ_flag
Au1 O1 2.042(4) . ?
Au1 P1 2.2131(14) . ?
O1 C1 1.293(6) . ?
O2 C1 1.233(7) . ?
P1 C28 1.809(5) . ?
P1 C22 1.814(6) . ?
P1 C16 1.817(6) . ?
N1 C3 1.369(7) . ?
N1 C8 1.434(7) . ?
N1 H1 0.8800 . ?
C1 C2 1.488(8) . ?
C2 C7 1.387(8) . ?
C2 C3 1.435(7) . ?
C3 C4 1.398(8) . ?
C4 C5 1.370(8) . ?
C4 H4 0.9500 . ?
C5 C6 1.387(8) . ?
C5 H5 0.9500 . ?
C6 C7 1.376(8) . ?
C6 H6 0.9500 . ?
C7 H7 0.9500 . ?
C8 C13 1.384(8) . ?
C8 C9 1.389(8) . ?
C9 C10 1.414(8) . ?
C9 C14 1.503(8) . ?
C10 C11 1.389(9) . ?
C10 C15 1.500(9) . ?
C11 C12 1.374(9) . ?
C11 H11 0.9500 . ?
C12 C13 1.384(8) . ?
C12 H12 0.9500 . ?
C13 H13 0.9500 . ?
C14 H14A 0.9800 . ?
C14 H14B 0.9800 . ?
C14 H14C 0.9800 . ?
C15 H15A 0.9800 . ?
C15 H15B 0.9800 . ?
C15 H15C 0.9800 . ?
C16 C21 1.382(8) . ?
C16 C17 1.387(7) . ?
C17 C18 1.397(8) . ?
C17 H17 0.9500 . ?
C18 C19 1.368(9) . ?
C18 H18 0.9500 . ?
C19 C20 1.396(8) . ?
C19 H19 0.9500 . ?
C20 C21 1.385(8) . ?
C20 H20 0.9500 . ?
C21 H21 0.9500 . ?
C22 C27 1.390(8) . ?
C22 C23 1.397(7) . ?
C23 C24 1.370(8) . ?
C23 H23 0.9500 . ?
C24 C25 1.383(8) . ?
C24 H24 0.9500 . ?
C25 C26 1.373(8) . ?
C25 H25 0.9500 . ?
C26 C27 1.377(8) . ?
C26 H26 0.9500 . ?
C27 H27 0.9500 . ?
C28 C29 1.391(7) . ?
C28 C33 1.394(8) . ?
C29 C30 1.389(8) . ?
C29 H29 0.9500 . ?
C30 C31 1.364(9) . ?
C30 H30 0.9500 . ?
C31 C32 1.393(9) . ?
C31 H31 0.9500 . ?
C32 C33 1.371(8) . ?
C32 H32 0.9500 . ?
C33 H33 0.9500 . ?

loop_
_geom_hbond_atom_site_label_D
_geom_hbond_atom_site_label_H
_geom_hbond_atom_site_label_A
_geom_hbond_distance_DH
_geom_hbond_distance_HA
_geom_hbond_distance_DA
_geom_hbond_angle_DHA
_geom_hbond_site_symmetry_A
_geom_hbond_publ_flag
N1 H1 O2 0.88 2.04 2.676(6) 128.1 . yes

loop_
_geom_torsion_atom_site_label_1
_geom_torsion_atom_site_label_2
_geom_torsion_atom_site_label_3
_geom_torsion_atom_site_label_4
_geom_torsion
_geom_torsion_site_symmetry_1
_geom_torsion_site_symmetry_2
_geom_torsion_site_symmetry_3
_geom_torsion_site_symmetry_4
_geom_torsion_publ_flag
Au1 O1 C1 O2 5.2(8) . . . . ?
Au1 O1 C1 C2 -174.2(4) . . . . ?
O2 C1 C2 C7 -169.5(6) . . . . ?
O1 C1 C2 C7 9.8(8) . . . . ?
O2 C1 C2 C3 8.0(9) . . . . ?
O1 C1 C2 C3 -172.6(5) . . . . ?
C8 N1 C3 C4 11.0(9) . . . . ?
C8 N1 C3 C2 -167.7(5) . . . . ?
C7 C2 C3 N1 179.0(5) . . . . ?
C1 C2 C3 N1 1.4(9) . . . . ?
C7 C2 C3 C4 0.3(8) . . . . ?
C1 C2 C3 C4 -177.3(5) . . . . ?
N1 C3 C4 C5 -178.3(6) . . . . ?
C2 C3 C4 C5 0.4(8) . . . . ?
C3 C4 C5 C6 -1.0(9) . . . . ?
C4 C5 C6 C7 0.9(9) . . . . ?
C5 C6 C7 C2 -0.1(9) . . . . ?
C3 C2 C7 C6 -0.5(9) . . . . ?
C1 C2 C7 C6 177.2(6) . . . . ?
C3 N1 C8 C13 -78.2(7) . . . . ?
C3 N1 C8 C9 102.0(7) . . . . ?
C13 C8 C9 C10 0.0(9) . . . . ?
N1 C8 C9 C10 179.8(5) . . . . ?
C13 C8 C9 C14 179.7(5) . . . . ?
N1 C8 C9 C14 -0.5(9) . . . . ?
C8 C9 C10 C11 0.4(9) . . . . ?
C14 C9 C10 C11 -179.4(5) . . . . ?
C8 C9 C10 C15 178.6(6) . . . . ?
C14 C9 C10 C15 -1.1(9) . . . . ?
C9 C10 C11 C12 0.1(9) . . . . ?
C15 C10 C11 C12 -178.1(6) . . . . ?
C10 C11 C12 C13 -1.0(9) . . . . ?
C9 C8 C13 C12 -0.8(9) . . . . ?
N1 C8 C13 C12 179.4(5) . . . . ?
C11 C12 C13 C8 1.3(9) . . . . ?
C28 P1 C16 C21 -69.1(5) . . . . ?
C22 P1 C16 C21 177.6(4) . . . . ?
Au1 P1 C16 C21 54.9(5) . . . . ?
C28 P1 C16 C17 116.4(5) . . . . ?
C22 P1 C16 C17 3.1(5) . . . . ?
Au1 P1 C16 C17 -119.6(4) . . . . ?
C21 C16 C17 C18 -0.3(8) . . . . ?
P1 C16 C17 C18 174.0(4) . . . . ?
C16 C17 C18 C19 -0.3(9) . . . . ?
C17 C18 C19 C20 1.3(9) . . . . ?
C18 C19 C20 C21 -1.6(9) . . . . ?
C17 C16 C21 C20 0.0(8) . . . . ?
P1 C16 C21 C20 -174.6(4) . . . . ?
C19 C20 C21 C16 1.0(8) . . . . ?
C28 P1 C22 C27 157.1(4) . . . . ?
C16 P1 C22 C27 -89.6(5) . . . . ?
Au1 P1 C22 C27 32.6(5) . . . . ?
C28 P1 C22 C23 -23.3(5) . . . . ?
C16 P1 C22 C23 90.0(5) . . . . ?
Au1 P1 C22 C23 -147.8(4) . . . . ?
C27 C22 C23 C24 0.1(9) . . . . ?
P1 C22 C23 C24 -179.4(4) . . . . ?
C22 C23 C24 C25 0.7(9) . . . . ?
C23 C24 C25 C26 -0.5(9) . . . . ?
C24 C25 C26 C27 -0.5(9) . . . . ?
C25 C26 C27 C22 1.3(9) . . . . ?
C23 C22 C27 C26 -1.1(8) . . . . ?
P1 C22 C27 C26 178.4(5) . . . . ?
C22 P1 C28 C29 -101.3(5) . . . . ?
C16 P1 C28 C29 146.5(4) . . . . ?
Au1 P1 C28 C29 23.1(5) . . . . ?
C22 P1 C28 C33 75.9(5) . . . . ?
C16 P1 C28 C33 -36.2(5) . . . . ?
Au1 P1 C28 C33 -159.7(4) . . . . ?
C33 C28 C29 C30 -1.4(9) . . . . ?
P1 C28 C29 C30 175.9(5) . . . . ?
C28 C29 C30 C31 -0.4(9) . . . . ?
C29 C30 C31 C32 1.8(10) . . . . ?
C30 C31 C32 C33 -1.3(10) . . . . ?
C31 C32 C33 C28 -0.5(9) . . . . ?
C29 C28 C33 C32 1.9(9) . . . . ?
P1 C28 C33 C32 -175.3(5) . . . . ?
